data_4061921
loop_
_publ_author_name
'Thanh Thien Co'
'Seung Whan Paek'
'Sang Chul Shim'
'Chan Sik Cho'
'Tae-Jeong Kim'
'Dong Woong Choi'
'Sang Ook Kang'
'Jong Hwa Jeong'

_publ_section_title
;
1,2-Ferrocenediylazaphosphinines: An Unusual Coordination Behavior and
Application to Allylic Alkylation
;
_journal_name_full Organometallics
_journal_page_first 1475
_journal_paper_doi 10.1021/om020929n
_journal_volume 22
_journal_year 2003
_chemical_formula_sum 'C29 H27 B F4 Fe N O P Pd'
_chemical_formula_weight 685.55
_space_group_IT_number 33
_symmetry_cell_setting orthorhombic
_symmetry_space_group_name_Hall 'P 2c -2n'
_symmetry_space_group_name_H-M 'P n a 21'
_cell_angle_alpha 90.00
_cell_angle_beta 90.00
_cell_angle_gamma 90.00
_cell_formula_units_Z 4
_cell_length_a 14.4365(12)
_cell_length_b 11.2483(6)
_cell_length_c 16.9363(11)
_cell_measurement_temperature 293(2)
_cell_volume 2750.2(3)
_diffrn_ambient_temperature 293(2)
_exptl_crystal_density_diffrn 1.656
_cod_depositor_comments
;
The following automatic conversions were performed:

'_symmetry_cell_setting' tag value 'orthorombic' was replaced with
'orthorhombic' value.

Automatic conversion script
Id: cif_fix_values 1646 2011-03-28 12:23:43Z adriana 
;
_cod_database_code 4061921

loop_
_symmetry_equiv_pos_as_xyz
'x, y, z'
'-x, -y, z+1/2'
'x+1/2, -y+1/2, z'
'-x+1/2, y+1/2, z+1/2'

loop_
_atom_site_label
_atom_site_type_symbol
_atom_site_fract_x
_atom_site_fract_y
_atom_site_fract_z
_atom_site_U_iso_or_equiv
_atom_site_adp_type
_atom_site_occupancy
_atom_site_symmetry_multiplicity
_atom_site_calc_flag
_atom_site_refinement_flags
_atom_site_disorder_assembly
_atom_site_disorder_group
Pd Pd 0.34931(5) 0.06462(5) 0.78404(7) 0.0618(3) Uani 1 1 d . . .
Fe Fe 0.18452(10) -0.34540(13) 0.62674(8) 0.0539(4) Uani 1 1 d . . .
P P 0.31483(13) -0.34464(17) 0.79317(14) 0.0392(5) Uani 1 1 d . . .
N N 0.3277(5) -0.1085(7) 0.7355(5) 0.0416(17) Uani 1 1 d . A .
O O 0.3376(6) -0.0292(7) 0.8895(5) 0.073(2) Uani 1 1 d . A .
C1 C 0.3307(8) -0.1421(9) 0.8743(7) 0.057(3) Uani 1 1 d . . .
H1 H 0.3279 -0.1944 0.9167 0.068 Uiso 1 1 calc R A .
C2 C 0.3273(6) -0.1882(7) 0.8009(5) 0.044(2) Uani 1 1 d . A .
C3 C 0.3186(7) -0.1433(9) 0.6639(6) 0.052(2) Uani 1 1 d . . .
C4 C 0.3167(11) -0.0498(10) 0.5998(8) 0.082(4) Uani 1 1 d . A .
H4A H 0.2554 -0.0447 0.5780 0.123 Uiso 1 1 calc R . .
H4B H 0.3597 -0.0710 0.5589 0.123 Uiso 1 1 calc R . .
H4C H 0.3338 0.0258 0.6218 0.123 Uiso 1 1 calc R . .
C5 C 0.3102(5) -0.2676(4) 0.6385(3) 0.0457(19) Uiso 1 1 d G A .
C6 C 0.3009(5) -0.3657(5) 0.6907(3) 0.0411(18) Uiso 1 1 d G A .
C7 C 0.2849(5) -0.4691(4) 0.6446(4) 0.061(3) Uiso 1 1 d G A .
H7 H 0.2763 -0.5457 0.6639 0.073 Uiso 1 1 calc R . .
C8 C 0.2844(6) -0.4349(5) 0.5639(3) 0.070(3) Uiso 1 1 d G A .
H8 H 0.2753 -0.4853 0.5210 0.084 Uiso 1 1 calc R . .
C9 C 0.3000(6) -0.3104(5) 0.5601(3) 0.070(3) Uiso 1 1 d G A .
H9 H 0.3030 -0.2649 0.5144 0.084 Uiso 1 1 calc R . .
C10A C 0.0759(12) -0.2749(17) 0.6934(8) 0.052(5) Uiso 0.50 1 d PG A 1
H10A H 0.0820 -0.2360 0.7415 0.062 Uiso 0.50 1 calc PR A 1
C11A C 0.0599(11) -0.3985(15) 0.6827(10) 0.047(4) Uiso 0.50 1 d PG A 1
H11A H 0.0537 -0.4546 0.7227 0.057 Uiso 0.50 1 calc PR A 1
C12A C 0.0550(13) -0.4212(11) 0.6004(12) 0.066(6) Uiso 0.50 1 d PG A 1
H12A H 0.0450 -0.4949 0.5769 0.080 Uiso 0.50 1 calc PR A 1
C13A C 0.0680(14) -0.3117(17) 0.5601(7) 0.059(6) Uiso 0.50 1 d PG A 1
H13A H 0.0680 -0.3011 0.5056 0.071 Uiso 0.50 1 calc PR A 1
C14A C 0.0809(15) -0.2213(10) 0.6176(11) 0.062(8) Uiso 0.50 1 d PG A 1
H14A H 0.0909 -0.1411 0.6074 0.074 Uiso 0.50 1 calc PR A 1
C10B C 0.0670(14) -0.321(2) 0.6921(8) 0.052(5) Uiso 0.50 1 d PG A 2
H10B H 0.0622 -0.3142 0.7466 0.062 Uiso 0.50 1 calc PR A 2
C11B C 0.0642(15) -0.4289(13) 0.6484(16) 0.069(6) Uiso 0.50 1 d PG A 2
H11B H 0.0573 -0.5048 0.6693 0.083 Uiso 0.50 1 calc PR A 2
C12B C 0.0739(19) -0.400(2) 0.5672(13) 0.115(11) Uiso 0.50 1 d PG A 2
H12B H 0.0744 -0.4542 0.5255 0.138 Uiso 0.50 1 calc PR A 2
C13B C 0.083(2) -0.275(2) 0.5606(10) 0.098(11) Uiso 0.50 1 d PG A 2
H13B H 0.0900 -0.2324 0.5140 0.117 Uiso 0.50 1 calc PR A 2
C14B C 0.0784(19) -0.2260(12) 0.6378(14) 0.091(13) Uiso 0.50 1 d PG A 2
H14B H 0.0824 -0.1458 0.6506 0.109 Uiso 0.50 1 calc PR A 2
C15 C 0.2173(4) -0.4013(6) 0.8467(4) 0.052(2) Uiso 1 1 d G A .
C16 C 0.1995(5) -0.5218(5) 0.8368(5) 0.076(3) Uiso 1 1 d G . .
H16 H 0.2407 -0.5690 0.8085 0.091 Uiso 1 1 calc R A .
C17 C 0.1201(6) -0.5719(5) 0.8693(5) 0.095(4) Uiso 1 1 d G A .
H17 H 0.1082 -0.6525 0.8627 0.114 Uiso 1 1 calc R . .
C18 C 0.0585(5) -0.5014(7) 0.9116(5) 0.090(4) Uiso 1 1 d G . .
H18 H 0.0054 -0.5349 0.9333 0.108 Uiso 1 1 calc R A .
C19 C 0.0763(5) -0.3809(6) 0.9214(5) 0.094(4) Uiso 1 1 d G A .
H19 H 0.0351 -0.3337 0.9497 0.112 Uiso 1 1 calc R . .
C20 C 0.1557(5) -0.3308(5) 0.8889(5) 0.066(3) Uiso 1 1 d G . .
H20 H 0.1675 -0.2501 0.8955 0.079 Uiso 1 1 calc R A .
C21 C 0.4147(3) -0.4260(4) 0.8276(3) 0.0408(18) Uiso 1 1 d G A .
C22 C 0.4789(4) -0.4689(5) 0.7735(3) 0.053(2) Uiso 1 1 d G . .
H22 H 0.4677 -0.4615 0.7197 0.064 Uiso 1 1 calc R A .
C23 C 0.5598(4) -0.5227(6) 0.7999(4) 0.066(3) Uiso 1 1 d G A .
H23 H 0.6028 -0.5514 0.7637 0.079 Uiso 1 1 calc R . .
C24 C 0.5765(4) -0.5337(6) 0.8804(4) 0.077(3) Uiso 1 1 d G . .
H24 H 0.6307 -0.5698 0.8981 0.092 Uiso 1 1 calc R A .
C25 C 0.5123(5) -0.4908(7) 0.9345(3) 0.080(3) Uiso 1 1 d G A .
H25 H 0.5235 -0.4982 0.9884 0.096 Uiso 1 1 calc R . .
C26 C 0.4314(4) -0.4370(5) 0.9081(3) 0.062(3) Uiso 1 1 d G . .
H26 H 0.3884 -0.4083 0.9443 0.075 Uiso 1 1 calc R A .
C27A C 0.364(3) 0.232(4) 0.8308(16) 0.078(13) Uiso 0.50 1 d PD B 1
H27A H 0.3082 0.2804 0.8324 0.093 Uiso 0.50 1 calc PR B 1
H27B H 0.4010 0.2381 0.8783 0.093 Uiso 0.50 1 calc PR B 1
C28A C 0.4117(15) 0.2307(18) 0.7599(13) 0.057(5) Uiso 0.50 1 d PD B 1
H28A H 0.4747 0.2434 0.7520 0.068 Uiso 0.50 1 calc PR B 1
C29A C 0.3454(18) 0.206(2) 0.7037(16) 0.059(5) Uiso 0.50 1 d P B 1
H29A H 0.3677 0.1899 0.6508 0.070 Uiso 0.50 1 calc PR B 1
H29B H 0.2903 0.2557 0.7046 0.070 Uiso 0.50 1 calc PR B 1
C27B C 0.381(4) 0.236(4) 0.815(3) 0.093(14) Uiso 0.50 1 d P B 2
H27C H 0.3519 0.2673 0.8624 0.111 Uiso 0.50 1 calc PR B 2
H27D H 0.4456 0.2602 0.8095 0.111 Uiso 0.50 1 calc PR B 2
C28B C 0.334(3) 0.235(4) 0.754(3) 0.125(13) Uiso 0.50 1 d P B 2
H28B H 0.2717 0.2569 0.7521 0.150 Uiso 0.50 1 calc PR B 2
C29B C 0.383(2) 0.196(2) 0.6884(18) 0.076(8) Uiso 0.50 1 d P B 2
H29C H 0.4470 0.2217 0.6835 0.092 Uiso 0.50 1 calc PR B 2
H29D H 0.3500 0.1890 0.6388 0.092 Uiso 0.50 1 calc PR B 2
B B 0.3896(11) -0.2787(15) 1.1053(8) 0.078(4) Uani 1 1 d . . .
F1A F 0.4231(17) -0.3933(19) 1.1130(13) 0.109(6) Uiso 0.50 1 d P . .
F1B F 0.3768(19) -0.396(2) 1.1083(15) 0.119(7) Uiso 0.50 1 d P . .
F2A F 0.4749(18) -0.248(2) 1.0770(17) 0.144(9) Uiso 0.50 1 d P . .
F2B F 0.4429(12) -0.2075(16) 1.0634(11) 0.093(5) Uiso 0.50 1 d P . .
F3A F 0.3095(14) -0.2393(19) 1.0620(13) 0.104(6) Uiso 0.50 1 d P . .
F3B F 0.3092(16) -0.298(2) 1.0577(16) 0.119(7) Uiso 0.50 1 d P . .
F4A F 0.3673(18) -0.209(2) 1.1722(16) 0.109(9) Uiso 0.50 1 d P . .
F4B F 0.3730(14) -0.2446(19) 1.1822(13) 0.081(6) Uiso 0.50 1 d P . .

loop_
_atom_site_aniso_label
_atom_site_aniso_U_11
_atom_site_aniso_U_22
_atom_site_aniso_U_33
_atom_site_aniso_U_23
_atom_site_aniso_U_13
_atom_site_aniso_U_12
Pd 0.0649(4) 0.0393(3) 0.0812(5) 0.0060(4) -0.0134(5) 0.0026(3)
Fe 0.0571(7) 0.0667(9) 0.0380(7) -0.0078(7) -0.0093(7) 0.0038(7)
P 0.0397(9) 0.0382(10) 0.0397(11) 0.0008(11) 0.0017(11) 0.0022(7)
N 0.038(4) 0.036(3) 0.051(5) 0.008(3) 0.001(3) 0.009(3)
O 0.105(6) 0.047(4) 0.069(5) -0.008(4) -0.016(4) 0.000(4)
C1 0.076(8) 0.039(5) 0.055(6) 0.010(4) -0.005(5) 0.004(5)
C2 0.057(5) 0.031(4) 0.043(5) 0.005(4) 0.000(4) -0.004(3)
C3 0.044(5) 0.066(6) 0.046(5) 0.021(5) 0.004(4) 0.001(5)
C4 0.129(11) 0.058(6) 0.058(7) 0.016(5) -0.002(7) 0.003(7)
B 0.088(10) 0.106(12) 0.041(7) -0.006(7) 0.020(7) -0.039(9)

loop_
_geom_bond_atom_site_label_1
_geom_bond_atom_site_label_2
_geom_bond_distance
_geom_bond_site_symmetry_2
_geom_bond_publ_flag
Pd C28B 1.99(4) . ?
Pd C27B 2.05(5) . ?
Pd C27A 2.05(4) . ?
Pd O 2.082(9) . ?
Pd C29A 2.10(2) . ?
Pd C28A 2.11(2) . ?
Pd N 2.137(8) . ?
Pd C29B 2.25(3) . ?
Fe C12B 1.99(2) . ?
Fe C11B 2.008(19) . ?
Fe C13B 2.01(3) . ?
Fe C6 2.012(7) . ?
Fe C5 2.024(6) . ?
Fe C7 2.032(7) . ?
Fe C10B 2.044(18) . ?
Fe C14B 2.05(2) . ?
Fe C9 2.051(8) . ?
Fe C14A 2.052(19) . ?
Fe C8 2.055(8) . ?
Fe C13A 2.061(18) . ?
P C6 1.762(5) . ?
P C2 1.774(8) . ?
P C15 1.792(6) . ?
P C21 1.804(5) . ?
N C3 1.281(14) . ?
N C2 1.426(11) . ?
O C1 1.300(12) . ?
C1 C2 1.347(15) . ?
C3 C5 1.468(12) . ?
C3 C4 1.512(14) . ?
C5 C6 1.4200 . ?
C5 C9 1.4200 . ?
C6 C7 1.4200 . ?
C7 C8 1.4200 . ?
C8 C9 1.4200 . ?
C10A C11A 1.4200 . ?
C10A C14A 1.4200 . ?
C11A C12A 1.4200 . ?
C12A C13A 1.4200 . ?
C13A C14A 1.4200 . ?
C10B C11B 1.4200 . ?
C10B C14B 1.4200 . ?
C11B C12B 1.4200 . ?
C12B C13B 1.4200 . ?
C13B C14B 1.4200 . ?
C15 C16 1.3900 . ?
C15 C20 1.3900 . ?
C16 C17 1.3900 . ?
C17 C18 1.3900 . ?
C18 C19 1.3900 . ?
C19 C20 1.3900 . ?
C21 C22 1.3900 . ?
C21 C26 1.3900 . ?
C22 C23 1.3900 . ?
C23 C24 1.3900 . ?
C24 C25 1.3900 . ?
C25 C26 1.3900 . ?
C27A C28A 1.387(10) . ?
C28A C29A 1.38(3) . ?
C27B C28B 1.25(5) . ?
C28B C29B 1.39(5) . ?
B F2B 1.32(2) . ?
B F1B 1.34(3) . ?
B F2A 1.36(3) . ?
B F4B 1.38(3) . ?
B F1A 1.38(3) . ?
B F4A 1.42(3) . ?
B F3B 1.43(3) . ?
B F3A 1.44(3) . ?
F1A F1B 0.67(3) . ?
F1B F3B 1.71(3) . ?
F2A F2B 0.69(3) . ?
F3A F3B 0.66(3) . ?
